data_2021379
loop_
_publ_author_name
'Chi, Nguyen Thi Thanh'
'Thong, Pham Van'
'Mai, Truong Thi Cam'
'Van Meervelt, Luc'

_publ_section_title
;
 Mixed natural arylolefin--quinoline platinum(II) complexes: synthesis,
 structural characterization and <i>in vitro</i> cytotoxicity studies
;
_journal_coeditor_code LY3081
_journal_issue 12
_journal_name_full 'Acta Crystallographica Section C'
_journal_page_first
;
;
_journal_paper_doi 10.1107/S2053229618015978
_journal_volume 74
_journal_year 2018
_chemical_formula_iupac '[Pt Cl (C15 H20 O4) (C9 H6 N O)]'
_chemical_formula_moiety 'C24 H26 Cl N O5 Pt'
_chemical_formula_sum 'C24 H26 Cl N O5 Pt'
_chemical_formula_weight 639.00
_chemical_name_systematic
'[\h^2^-4-Allyl-2-methoxy-1-(propoxycarbonylmethoxy)benzene]chlorido(quinolin-8-olato-\k^2^<i>N</i>,<i>O</i>)platinum(II)'
_space_group_crystal_system triclinic
_space_group_IT_number 2
_space_group_name_Hall '-P 1'
_space_group_name_H-M_alt 'P -1'
_symmetry_space_group_name_Hall '-P 1'
_symmetry_space_group_name_H-M 'P -1'
_atom_sites_solution_hydrogens mixed
_atom_sites_solution_primary heavy
_audit_creation_method
;
Olex2 1.2
(compiled 2015.01.06 svn.r3119 for OlexSys, GUI svn.r4979)
;
_cell_angle_alpha 63.296(4)
_cell_angle_beta 84.618(3)
_cell_angle_gamma 76.484(3)
_cell_formula_units_Z 2
_cell_length_a 8.3447(2)
_cell_length_b 11.9191(4)
_cell_length_c 12.9315(5)
_cell_measurement_reflns_used 12015
_cell_measurement_temperature 100.0
_cell_measurement_theta_max 29.0170
_cell_measurement_theta_min 3.0340
_cell_volume 1117.08(8)
_computing_cell_refinement
;
CrysAlis PRO (Agilent, 2013)
;
_computing_data_collection
;
CrysAlis PRO (Agilent, 2013)
;
_computing_data_reduction
;
CrysAlis PRO (Agilent, 2013)
;
_computing_molecular_graphics
;
OLEX2 (Dolomanov <i>et al.</i>, 2009)
;
_computing_publication_material
;
OLEX2 (Dolomanov <i>et al.</i>, 2009)
;
_computing_structure_refinement
;
SHELXL2016 (Sheldrick, 2015)
;
_computing_structure_solution
;
SHELXS97 (Sheldrick, 2008)
;
_diffrn_ambient_temperature 100.0
_diffrn_detector_area_resol_mean 15.9631
_diffrn_measured_fraction_theta_full 0.999
_diffrn_measured_fraction_theta_max 0.999
_diffrn_measurement_device_type 'Agilent SuperNova Dual Source diffractometer with an Eos detector'
_diffrn_measurement_method '\w scans'
_diffrn_radiation_monochromator mirror
_diffrn_radiation_type MoK\a
_diffrn_radiation_wavelength 0.71073
_diffrn_reflns_av_R_equivalents 0.0287
_diffrn_reflns_av_unetI/netI 0.0256
_diffrn_reflns_limit_h_max 10
_diffrn_reflns_limit_h_min -10
_diffrn_reflns_limit_k_max 14
_diffrn_reflns_limit_k_min -14
_diffrn_reflns_limit_l_max 16
_diffrn_reflns_limit_l_min -16
_diffrn_reflns_number 18255
_diffrn_reflns_theta_full 25.000
_diffrn_reflns_theta_max 26.372
_diffrn_reflns_theta_min 2.832
_diffrn_source 'SuperNova (Mo) X-ray Source'
_exptl_absorpt_coefficient_mu 6.437
_exptl_absorpt_correction_T_max 1.00000
_exptl_absorpt_correction_T_min 0.41104
_exptl_absorpt_correction_type multi-scan
_exptl_absorpt_process_details
;
(CrysAlis PRO; Agilent, 2013)
;
_exptl_crystal_colour orange
_exptl_crystal_density_diffrn 1.900
_exptl_crystal_description block
_exptl_crystal_F_000 624
_exptl_crystal_size_max 0.25
_exptl_crystal_size_mid 0.25
_exptl_crystal_size_min 0.1
_refine_diff_density_max 2.181
_refine_diff_density_min -1.450
_refine_ls_extinction_method none
_refine_ls_goodness_of_fit_ref 1.085
_refine_ls_hydrogen_treatment constr
_refine_ls_matrix_type full
_refine_ls_number_parameters 291
_refine_ls_number_reflns 4564
_refine_ls_number_restraints 0
_refine_ls_restrained_S_all 1.085
_refine_ls_R_factor_all 0.0218
_refine_ls_R_factor_gt 0.0207
_refine_ls_shift/su_max 0.002
_refine_ls_shift/su_mean 0.000
_refine_ls_structure_factor_coef Fsqd
_refine_ls_weighting_details 'w=1/[\s^2^(Fo^2^)+(0.0163P)^2^+2.8225P] where P=(Fo^2^+2Fc^2^)/3'
_refine_ls_weighting_scheme calc
_refine_ls_wR_factor_gt 0.0476
_refine_ls_wR_factor_ref 0.0481
_reflns_number_gt 4417
_reflns_number_total 4564
_reflns_threshold_expression 'I > 2\s(I)'
_cod_data_source_file ly3081sup1.cif
_cod_data_source_block chi30
_cod_original_cell_volume 1117.09(7)
_cod_database_code 2021379
_shelx_space_group_comment
;
The symmetry employed for this shelxl refinement is uniquely defined
by the following loop, which should always be used as a source of
symmetry information in preference to the above space-group names.
They are only intended as comments.
;

loop_
_space_group_symop_operation_xyz
'x, y, z'
'-x, -y, -z'

loop_
_atom_site_type_symbol
_atom_site_label
_atom_site_fract_x
_atom_site_fract_y
_atom_site_fract_z
_atom_site_U_iso_or_equiv
_atom_site_adp_type
_atom_site_calc_flag
_atom_site_occupancy
Pt Pt1 0.04044(2) 0.99699(2) 0.32891(2) 0.01151(5) Uani d 1
Cl Cl13 0.16523(10) 1.14992(8) 0.18856(7) 0.01867(17) Uani d 1
O O12 -0.0616(3) 0.8637(2) 0.4578(2) 0.0154(5) Uani d 1
O O23 0.2621(3) 0.5145(2) 0.3564(2) 0.0176(5) Uani d 1
O O25 0.2664(3) 0.5075(2) 0.1596(2) 0.0146(5) Uani d 1
O O28 0.4923(3) 0.3181(3) 0.1420(2) 0.0255(6) Uani d 1
O O29 0.3771(3) 0.3538(2) -0.02330(19) 0.0153(5) Uani d 1
N N2 0.2441(3) 0.9061(2) 0.4345(2) 0.0112(5) Uani d 1
C C3 0.3926(4) 0.9321(3) 0.4188(3) 0.0146(7) Uani d 1
H H3 0.4123 1.0059 0.3522 0.017 Uiso calc 1
C C4 0.5220(4) 0.8532(3) 0.4986(3) 0.0154(7) Uani d 1
H H4 0.6274 0.8743 0.4859 0.018 Uiso calc 1
C C5 0.4963(4) 0.7459(3) 0.5946(3) 0.0136(7) Uani d 1
H H5 0.5837 0.6924 0.6485 0.016 Uiso calc 1
C C6 0.3385(4) 0.7147(3) 0.6136(3) 0.0123(6) Uani d 1
C C7 0.2995(4) 0.6068(3) 0.7088(3) 0.0151(7) Uani d 1
H H7 0.3812 0.5480 0.7655 0.018 Uiso calc 1
C C8 0.1415(4) 0.5875(3) 0.7187(3) 0.0179(7) Uani d 1
H H8 0.1156 0.5142 0.7830 0.022 Uiso calc 1
C C9 0.0163(4) 0.6730(3) 0.6365(3) 0.0167(7) Uani d 1
H H9 -0.0917 0.6570 0.6465 0.020 Uiso calc 1
C C10 0.0502(4) 0.7797(3) 0.5419(3) 0.0125(6) Uani d 1
C C11 0.2137(4) 0.7999(3) 0.5310(3) 0.0112(6) Uani d 1
C C14 -0.1965(4) 1.1023(3) 0.2518(3) 0.0168(7) Uani d 1
H H14A -0.2815 1.0850 0.3047 0.020 Uiso d 1
H H14B -0.1540 1.1746 0.2327 0.020 Uiso d 1
C C15 -0.1322(4) 1.0206(3) 0.2011(3) 0.0145(7) Uani d 1
H H15 -0.0979 1.0643 0.1209 0.017 Uiso d 1
C C16 -0.1942(4) 0.9026(3) 0.2278(3) 0.0160(7) Uani d 1
H H16A -0.2944 0.9280 0.1802 0.019 Uiso calc 1
H H16B -0.2267 0.8654 0.3100 0.019 Uiso calc 1
C C17 -0.0716(4) 0.7992(3) 0.2064(3) 0.0136(7) Uani d 1
C C18 0.0381(4) 0.7055(3) 0.2943(3) 0.0144(7) Uani d 1
H H18 0.0358 0.7070 0.3673 0.017 Uiso calc 1
C C19 0.1504(4) 0.6104(3) 0.2758(3) 0.0132(7) Uani d 1
C C20 0.1528(4) 0.6070(3) 0.1684(3) 0.0116(6) Uani d 1
C C21 0.0445(4) 0.6995(3) 0.0812(3) 0.0140(7) Uani d 1
H H21 0.0452 0.6976 0.0085 0.017 Uiso calc 1
C C22 -0.0659(4) 0.7957(3) 0.1008(3) 0.0144(7) Uani d 1
H H22 -0.1385 0.8602 0.0402 0.017 Uiso calc 1
C C24 0.2638(5) 0.5115(4) 0.4676(3) 0.0289(9) Uani d 1
H H24A 0.3460 0.4367 0.5173 0.043 Uiso calc 1
H H24B 0.1547 0.5054 0.5022 0.043 Uiso calc 1
H H24C 0.2919 0.5902 0.4598 0.043 Uiso calc 1
C C26 0.2514(4) 0.4874(3) 0.0616(3) 0.0146(7) Uani d 1
H H26A 0.2601 0.5658 -0.0102 0.018 Uiso calc 1
H H26B 0.1429 0.4673 0.0611 0.018 Uiso calc 1
C C27 0.3883(4) 0.3763(3) 0.0677(3) 0.0134(7) Uani d 1
C C30 0.5000(5) 0.2451(3) -0.0251(3) 0.0227(8) Uani d 1
H H30A 0.4733 0.1632 0.0331 0.027 Uiso calc 1
H H30B 0.6105 0.2487 -0.0065 0.027 Uiso calc 1
C C31 0.4988(5) 0.2527(4) -0.1449(3) 0.0252(8) Uani d 1
H H31A 0.3863 0.2547 -0.1651 0.030 Uiso calc 1
H H31B 0.5313 0.3327 -0.2023 0.030 Uiso calc 1
C C32 0.6175(5) 0.1375(4) -0.1479(4) 0.0294(9) Uani d 1
H H32A 0.7285 0.1359 -0.1276 0.044 Uiso calc 1
H H32B 0.6177 0.1431 -0.2259 0.044 Uiso calc 1
H H32C 0.5833 0.0588 -0.0922 0.044 Uiso calc 1

loop_
_atom_site_aniso_label
_atom_site_aniso_U_11
_atom_site_aniso_U_22
_atom_site_aniso_U_33
_atom_site_aniso_U_12
_atom_site_aniso_U_13
_atom_site_aniso_U_23
Pt1 0.01206(7) 0.01043(7) 0.01114(7) 0.00036(5) -0.00234(5) -0.00484(5)
Cl13 0.0219(4) 0.0151(4) 0.0148(4) -0.0047(3) -0.0009(3) -0.0023(3)
O12 0.0083(11) 0.0158(12) 0.0217(13) -0.0014(9) -0.0011(9) -0.0082(10)
O23 0.0211(12) 0.0163(12) 0.0153(12) 0.0041(10) -0.0066(10) -0.0094(10)
O25 0.0152(11) 0.0143(11) 0.0150(12) 0.0034(9) -0.0024(9) -0.0097(10)
O28 0.0191(13) 0.0301(15) 0.0315(15) 0.0090(11) -0.0115(11) -0.0217(13)
O29 0.0192(12) 0.0137(11) 0.0117(12) 0.0025(9) -0.0004(9) -0.0074(9)
N2 0.0153(13) 0.0102(13) 0.0099(13) -0.0015(11) 0.0012(11) -0.0068(11)
C3 0.0163(16) 0.0157(16) 0.0138(17) -0.0052(13) 0.0020(13) -0.0078(14)
C4 0.0112(15) 0.0200(17) 0.0183(18) -0.0039(13) 0.0015(13) -0.0113(14)
C5 0.0122(15) 0.0149(16) 0.0144(17) 0.0028(13) -0.0034(13) -0.0090(13)
C6 0.0155(16) 0.0113(15) 0.0121(16) 0.0004(12) -0.0016(12) -0.0082(13)
C7 0.0202(17) 0.0131(16) 0.0108(16) -0.0003(13) -0.0024(13) -0.0054(13)
C8 0.0253(18) 0.0150(16) 0.0125(17) -0.0065(14) 0.0029(14) -0.0048(14)
C9 0.0168(16) 0.0188(17) 0.0161(17) -0.0062(14) 0.0031(13) -0.0085(14)
C10 0.0144(15) 0.0127(15) 0.0120(16) -0.0006(12) 0.0002(12) -0.0078(13)
C11 0.0139(15) 0.0120(15) 0.0108(16) -0.0022(12) 0.0011(12) -0.0081(13)
C14 0.0139(16) 0.0171(17) 0.0195(18) 0.0022(13) -0.0071(13) -0.0095(14)
C15 0.0115(15) 0.0162(16) 0.0143(17) 0.0014(13) -0.0057(13) -0.0063(14)
C16 0.0114(15) 0.0185(17) 0.0169(17) 0.0014(13) -0.0015(13) -0.0085(14)
C17 0.0099(15) 0.0116(15) 0.0199(18) -0.0019(12) 0.0000(13) -0.0076(14)
C18 0.0147(16) 0.0158(16) 0.0157(17) -0.0031(13) -0.0003(13) -0.0094(14)
C19 0.0117(15) 0.0114(15) 0.0173(17) -0.0024(12) -0.0013(13) -0.0067(13)
C20 0.0102(14) 0.0095(15) 0.0152(17) -0.0028(12) 0.0030(12) -0.0056(13)
C21 0.0143(15) 0.0151(16) 0.0126(16) -0.0032(13) 0.0010(13) -0.0063(13)
C22 0.0125(15) 0.0109(15) 0.0167(17) -0.0007(12) -0.0022(13) -0.0037(13)
C24 0.035(2) 0.030(2) 0.021(2) 0.0109(18) -0.0132(17) -0.0170(17)
C26 0.0141(16) 0.0143(16) 0.0141(17) 0.0002(13) -0.0007(13) -0.0065(14)
C27 0.0122(15) 0.0121(15) 0.0163(17) -0.0036(13) 0.0020(13) -0.0065(13)
C30 0.0223(18) 0.0186(18) 0.027(2) -0.0013(15) 0.0014(15) -0.0112(16)
C31 0.0216(19) 0.029(2) 0.030(2) -0.0067(16) 0.0041(16) -0.0184(18)
C32 0.028(2) 0.030(2) 0.037(2) -0.0081(17) 0.0065(18) -0.0201(19)

loop_
_atom_type_symbol
_atom_type_description
_atom_type_scat_dispersion_real
_atom_type_scat_dispersion_imag
_atom_type_scat_source
C C 0.0033 0.0016 'International Tables Vol C Tables 4.2.6.8 and 6.1.1.4'
H H 0.0000 0.0000 'International Tables Vol C Tables 4.2.6.8 and 6.1.1.4'
Cl Cl 0.1484 0.1585 'International Tables Vol C Tables 4.2.6.8 and 6.1.1.4'
N N 0.0061 0.0033 'International Tables Vol C Tables 4.2.6.8 and 6.1.1.4'
O O 0.0106 0.0060 'International Tables Vol C Tables 4.2.6.8 and 6.1.1.4'
Pt Pt -1.7033 8.3905 'International Tables Vol C Tables 4.2.6.8 and 6.1.1.4'

loop_
_geom_angle_atom_site_label_1
_geom_angle_atom_site_label_2
_geom_angle_atom_site_label_3
_geom_angle
O12 Pt1 Cl13 176.98(7)
O12 Pt1 N2 82.92(10)
O12 Pt1 C14 90.86(12)
O12 Pt1 C15 92.59(11)
N2 Pt1 Cl13 94.62(8)
N2 Pt1 C14 166.29(12)
N2 Pt1 C15 154.39(11)
C14 Pt1 Cl13 91.17(10)
C14 Pt1 C15 37.59(13)
C15 Pt1 Cl13 90.38(9)
C10 O12 Pt1 111.51(19)
C19 O23 C24 118.0(3)
C20 O25 C26 116.5(2)
C27 O29 C30 114.8(3)
C3 N2 Pt1 129.5(2)
C3 N2 C11 119.8(3)
C11 N2 Pt1 110.6(2)
N2 C3 H3 119.2
N2 C3 C4 121.5(3)
C4 C3 H3 119.2
C3 C4 H4 120.0
C5 C4 C3 120.0(3)
C5 C4 H4 120.0
C4 C5 H5 120.1
C4 C5 C6 119.9(3)
C6 C5 H5 120.1
C7 C6 C5 124.3(3)
C7 C6 C11 118.8(3)
C11 C6 C5 116.9(3)
C6 C7 H7 120.5
C8 C7 C6 119.1(3)
C8 C7 H7 120.5
C7 C8 H8 118.9
C7 C8 C9 122.2(3)
C9 C8 H8 118.9
C8 C9 H9 119.8
C10 C9 C8 120.3(3)
C10 C9 H9 119.8
O12 C10 C9 123.7(3)
O12 C10 C11 118.5(3)
C9 C10 C11 117.7(3)
N2 C11 C6 121.8(3)
N2 C11 C10 116.2(3)
C6 C11 C10 121.9(3)
Pt1 C14 H14A 112.7
Pt1 C14 H14B 84.8
H14A C14 H14B 120.0
C15 C14 Pt1 72.67(19)
C15 C14 H14A 120.4
C15 C14 H14B 119.7
Pt1 C15 H15 114.1
C14 C15 Pt1 69.75(19)
C14 C15 H15 114.2
C14 C15 C16 122.6(3)
C16 C15 Pt1 114.4(2)
C16 C15 H15 114.2
C15 C16 H16A 108.6
C15 C16 H16B 108.6
C15 C16 C17 114.8(3)
H16A C16 H16B 107.5
C17 C16 H16A 108.6
C17 C16 H16B 108.6
C18 C17 C16 120.0(3)
C22 C17 C16 121.1(3)
C22 C17 C18 118.9(3)
C17 C18 H18 119.8
C19 C18 C17 120.5(3)
C19 C18 H18 119.8
O23 C19 C18 124.8(3)
O23 C19 C20 115.3(3)
C18 C19 C20 119.9(3)
O25 C20 C19 115.4(3)
O25 C20 C21 124.8(3)
C21 C20 C19 119.8(3)
C20 C21 H21 120.2
C20 C21 C22 119.5(3)
C22 C21 H21 120.2
C17 C22 C21 121.4(3)
C17 C22 H22 119.3
C21 C22 H22 119.3
O23 C24 H24A 109.5
O23 C24 H24B 109.5
O23 C24 H24C 109.5
H24A C24 H24B 109.5
H24A C24 H24C 109.5
H24B C24 H24C 109.5
O25 C26 H26A 110.1
O25 C26 H26B 110.1
O25 C26 C27 108.0(3)
H26A C26 H26B 108.4
C27 C26 H26A 110.1
C27 C26 H26B 110.1
O28 C27 O29 125.1(3)
O28 C27 C26 125.3(3)
O29 C27 C26 109.6(3)
O29 C30 H30A 110.1
O29 C30 H30B 110.1
O29 C30 C31 108.1(3)
H30A C30 H30B 108.4
C31 C30 H30A 110.1
C31 C30 H30B 110.1
C30 C31 H31A 109.8
C30 C31 H31B 109.8
H31A C31 H31B 108.2
C32 C31 C30 109.5(3)
C32 C31 H31A 109.8
C32 C31 H31B 109.8
C31 C32 H32A 109.5
C31 C32 H32B 109.5
C31 C32 H32C 109.5
H32A C32 H32B 109.5
H32A C32 H32C 109.5
H32B C32 H32C 109.5

loop_
_geom_bond_atom_site_label_1
_geom_bond_atom_site_label_2
_geom_bond_distance
Pt1 Cl13 2.2935(8)
Pt1 O12 2.003(2)
Pt1 N2 2.042(3)
Pt1 C14 2.136(3)
Pt1 C15 2.174(3)
O12 C10 1.353(4)
O23 C19 1.370(4)
O23 C24 1.423(4)
O25 C20 1.376(4)
O25 C26 1.413(4)
O28 C27 1.198(4)
O29 C27 1.334(4)
O29 C30 1.461(4)
N2 C3 1.323(4)
N2 C11 1.376(4)
C3 H3 0.9500
C3 C4 1.406(5)
C4 H4 0.9500
C4 C5 1.369(5)
C5 H5 0.9500
C5 C6 1.421(5)
C6 C7 1.404(5)
C6 C11 1.413(4)
C7 H7 0.9500
C7 C8 1.376(5)
C8 H8 0.9500
C8 C9 1.413(5)
C9 H9 0.9500
C9 C10 1.378(5)
C10 C11 1.423(4)
C14 H14A 0.9291
C14 H14B 0.9296
C14 C15 1.389(5)
C15 H15 0.9789
C15 C16 1.495(5)
C16 H16A 0.9900
C16 H16B 0.9900
C16 C17 1.519(4)
C17 C18 1.398(5)
C17 C22 1.380(5)
C18 H18 0.9500
C18 C19 1.388(5)
C19 C20 1.405(5)
C20 C21 1.383(4)
C21 H21 0.9500
C21 C22 1.397(5)
C22 H22 0.9500
C24 H24A 0.9800
C24 H24B 0.9800
C24 H24C 0.9800
C26 H26A 0.9900
C26 H26B 0.9900
C26 C27 1.510(4)
C30 H30A 0.9900
C30 H30B 0.9900
C30 C31 1.511(5)
C31 H31A 0.9900
C31 H31B 0.9900
C31 C32 1.508(5)
C32 H32A 0.9800
C32 H32B 0.9800
C32 H32C 0.9800

loop_
_geom_hbond_atom_site_label_D
_geom_hbond_atom_site_label_H
_geom_hbond_atom_site_label_A
_geom_hbond_site_symmetry_A
_geom_hbond_distance_DH
_geom_hbond_distance_HA
_geom_hbond_distance_DA
_geom_hbond_angle_DHA
_geom_hbond_publ_flag
C16 H16B O12 . 0.99 2.45 3.070(4) 120 yes
C18 H18 O12 . 0.95 2.57 3.352(5) 140 yes
C4 H4 O12 1_655 0.95 2.57 3.488(4) 163 yes
C14 H14A <i>Cg</i>2 2_576 0.93 2.94 3.581(4) 127 yes
C14 H14B <i>Cg</i>1 2_576 0.93 2.88 3.493(4) 125 yes
C24 H24C <i>Cg</i>1 . 0.98 2.91 3.513(5) 121 yes
C32 H32A <i>Cg</i>3 2_665 0.98 2.84 3.655(5) 141 yes

loop_
_geom_torsion_atom_site_label_1
_geom_torsion_atom_site_label_2
_geom_torsion_atom_site_label_3
_geom_torsion_atom_site_label_4
_geom_torsion
Pt1 O12 C10 C9 -175.2(3)
Pt1 O12 C10 C11 3.0(3)
Pt1 N2 C3 C4 -175.9(2)
Pt1 N2 C11 C6 175.2(2)
Pt1 N2 C11 C10 -3.8(3)
Pt1 C14 C15 C16 106.6(3)
Pt1 C15 C16 C17 -75.3(3)
O12 C10 C11 N2 0.6(4)
O12 C10 C11 C6 -178.4(3)
O23 C19 C20 O25 0.3(4)
O23 C19 C20 C21 179.9(3)
O25 C20 C21 C22 179.7(3)
O25 C26 C27 O28 -1.3(5)
O25 C26 C27 O29 179.5(3)
O29 C30 C31 C32 -176.7(3)
N2 C3 C4 C5 0.5(5)
C3 N2 C11 C6 -1.7(5)
C3 N2 C11 C10 179.3(3)
C3 C4 C5 C6 -0.1(5)
C4 C5 C6 C7 179.7(3)
C4 C5 C6 C11 -1.1(5)
C5 C6 C7 C8 179.1(3)
C5 C6 C11 N2 2.0(5)
C5 C6 C11 C10 -179.0(3)
C6 C7 C8 C9 -0.3(5)
C7 C6 C11 N2 -178.7(3)
C7 C6 C11 C10 0.3(5)
C7 C8 C9 C10 0.5(5)
C8 C9 C10 O12 177.9(3)
C8 C9 C10 C11 -0.3(5)
C9 C10 C11 N2 178.9(3)
C9 C10 C11 C6 -0.1(5)
C11 N2 C3 C4 0.4(5)
C11 C6 C7 C8 -0.1(5)
C14 C15 C16 C17 -156.0(3)
C15 C16 C17 C18 88.9(4)
C15 C16 C17 C22 -91.0(4)
C16 C17 C18 C19 179.9(3)
C16 C17 C22 C21 -178.8(3)
C17 C18 C19 O23 -179.8(3)
C17 C18 C19 C20 -0.8(5)
C18 C17 C22 C21 1.3(5)
C18 C19 C20 O25 -178.7(3)
C18 C19 C20 C21 0.8(5)
C19 C20 C21 C22 0.2(5)
C20 O25 C26 C27 179.0(3)
C20 C21 C22 C17 -1.3(5)
C22 C17 C18 C19 -0.3(5)
C24 O23 C19 C18 0.1(5)
C24 O23 C19 C20 -178.9(3)
C26 O25 C20 C19 168.6(3)
C26 O25 C20 C21 -10.9(4)
C27 O29 C30 C31 -166.0(3)
C30 O29 C27 O28 2.8(5)
C30 O29 C27 C26 -178.0(3)

_cod_database_fobs_code 2021379
